data_1101052
loop_
_publ_author_name
'Sawsan Salameh'
'Mohammad Abul-Haj'
'Miguel Quir\'os'
'Juan M. Salas'

_journal_name_full 'European Journal of Inorganic Chemistry'
_journal_page_first 2779
_journal_page_last 2782
_journal_year 2005
_chemical_formula_sum 'C40 H72 N40 Ni9 O42'
_chemical_formula_weight 2313.77
_space_group_IT_number 2
_symmetry_cell_setting triclinic
_symmetry_space_group_name_Hall '-P 1'
_symmetry_space_group_name_H-M 'P -1'
_atom_sites_solution_hydrogens geom
_atom_sites_solution_primary direct
_atom_sites_solution_secondary difmap
_cell_angle_alpha 65.9660(10)
_cell_angle_beta 83.2870(10)
_cell_angle_gamma 86.0430(10)
_cell_formula_units_Z 2
_cell_length_a 11.0481(5)
_cell_length_b 18.2700(8)
_cell_length_c 21.3860(9)
_cell_measurement_reflns_used 8147
_cell_measurement_temperature 100(2)
_cell_measurement_theta_max 27.72
_cell_measurement_theta_min 2.22
_cell_volume 3914.4(3)
_diffrn_ambient_temperature 100(2)
_diffrn_detector_area_resol_mean 66.06
_diffrn_measurement_device_type 'Bruker SMART APEX CCD system'
_diffrn_measurement_method 'phi and omega scans'
_diffrn_radiation_monochromator graphite
_diffrn_radiation_source 'fine-focus sealed tube'
_diffrn_radiation_type MoK\a
_diffrn_radiation_wavelength 0.71073
_diffrn_reflns_av_R_equivalents 0.0461
_diffrn_reflns_av_sigmaI/netI 0.0657
_diffrn_reflns_limit_h_max 14
_diffrn_reflns_limit_h_min -14
_diffrn_reflns_limit_k_max 24
_diffrn_reflns_limit_k_min -23
_diffrn_reflns_limit_l_max 28
_diffrn_reflns_limit_l_min -28
_diffrn_reflns_number 45862
_diffrn_reflns_theta_max 28.45
_diffrn_reflns_theta_min 1.25
_diffrn_standards_decay_% 0
_diffrn_standards_interval_count ?
_diffrn_standards_interval_time ?
_diffrn_standards_number 281
_exptl_absorpt_coefficient_mu 2.237
_exptl_absorpt_correction_T_max 0.8775
_exptl_absorpt_correction_T_min 0.6667
_exptl_absorpt_correction_type multi-scan
_exptl_absorpt_process_details ?
_exptl_crystal_colour 'greenish blue'
_exptl_crystal_density_diffrn 1.963
_exptl_crystal_density_meas ?
_exptl_crystal_density_method 'not measured'
_exptl_crystal_description 'irregularly shaped block'
_exptl_crystal_F_000 2360
_exptl_crystal_size_max 0.28
_exptl_crystal_size_mid 0.15
_exptl_crystal_size_min 0.06
_refine_ls_extinction_coef ?
_refine_ls_extinction_method none
_refine_ls_goodness_of_fit_ref 1.006
_refine_ls_hydrogen_treatment constr
_refine_ls_matrix_type full
_refine_ls_number_parameters 1137
_refine_ls_number_reflns 17819
_refine_ls_number_restraints 12
_refine_ls_restrained_S_all 1.008
_refine_ls_R_factor_all 0.1142
_refine_ls_R_factor_gt 0.0808
_refine_ls_shift/su_max 0.269
_refine_ls_shift/su_mean 0.002
_refine_ls_structure_factor_coef Fsqd
_refine_ls_weighting_details 'calc w=1/[\s^2^(Fo^2^)+(0.1300P)^2^+20.0000P] where P=(Fo^2^+2Fc^2^)/3'
_refine_ls_weighting_scheme calc
_refine_ls_wR_factor_gt 0.2202
_refine_ls_wR_factor_ref 0.2454
_reflns_number_gt 12041
_reflns_number_total 17819
_reflns_threshold_expression >2sigma(I)
_cod_database_code 1101052

loop_
_symmetry_equiv_pos_as_xyz
'x, y, z'
'-x, -y, -z'

loop_
_atom_site_label
_atom_site_type_symbol
_atom_site_fract_x
_atom_site_fract_y
_atom_site_fract_z
_atom_site_U_iso_or_equiv
_atom_site_adp_type
_atom_site_occupancy
_atom_site_symmetry_multiplicity
_atom_site_calc_flag
_atom_site_refinement_flags
_atom_site_disorder_assembly
_atom_site_disorder_group
Ni1A Ni 0.0000 0.5000 0.5000 0.0190(2) Uani 1 2 d S . .
Ni2A Ni 0.03973(7) 0.68484(5) 0.34406(4) 0.01947(18) Uani 1 1 d . . .
Ni3A Ni 0.09435(9) 0.85454(5) 0.30989(4) 0.0289(2) Uani 1 1 d . . .
Ni4A Ni -0.11395(8) 0.79637(5) 0.23763(4) 0.0287(2) Uani 1 1 d . . .
Ni5A Ni 0.19509(9) 0.74489(5) 0.20671(4) 0.0319(2) Uani 1 1 d . . .
O1 O -0.0549(4) 0.7904(3) 0.3248(2) 0.0255(10) Uani 1 1 d . . .
H1 H -0.1189 0.7915 0.3616 0.031 Uiso 1 1 d R . .
O2 O 0.1828(4) 0.7604(3) 0.2964(2) 0.0265(10) Uani 1 1 d . . .
H2 H 0.2583 0.7428 0.3208 0.032 Uiso 1 1 d R . .
O3 O 0.0213(4) 0.7119(3) 0.2412(2) 0.0285(10) Uani 1 1 d . . .
H3 H -0.0043 0.6662 0.2320 0.034 Uiso 1 1 d R . .
N1M N -0.0021(7) 0.9561(4) 0.3052(4) 0.0483(19) Uani 1 1 d . . .
N2M N 0.2563(8) 0.9147(5) 0.2838(5) 0.071(3) Uani 1 1 d . . .
O1M O -0.1604(6) 0.8119(4) 0.1409(3) 0.0526(16) Uani 1 1 d . . .
O2M O -0.2477(6) 0.8827(3) 0.2342(3) 0.0499(15) Uani 1 1 d . . .
O3M O 0.3666(6) 0.7911(4) 0.1695(4) 0.079(3) Uani 1 1 d . . .
O4M O 0.1890(8) 0.7246(5) 0.1180(3) 0.087(3) Uani 1 1 d . . .
N1A N 0.0645(5) 0.6777(3) 0.4392(3) 0.0215(11) Uani 1 1 d . . .
N2A N 0.0495(5) 0.6091(3) 0.4985(2) 0.0204(10) Uani 1 1 d . . .
C3A C 0.0700(6) 0.6249(4) 0.5502(3) 0.0238(13) Uani 1 1 d . . .
H3A H 0.0671 0.5875 0.5968 0.029 Uiso 1 1 d R . .
N4A N 0.0962(5) 0.7039(3) 0.5265(3) 0.0235(11) Uani 1 1 d . . .
C5A C 0.1200(7) 0.7530(4) 0.5593(4) 0.0304(15) Uani 1 1 d . . .
H5A H 0.1194 0.7330 0.6079 0.037 Uiso 1 1 d R . .
C6A C 0.1432(6) 0.8294(4) 0.5191(4) 0.0300(15) Uani 1 1 d . . .
H6A H 0.1592 0.8645 0.5398 0.036 Uiso 1 1 d R . .
C7A C 0.1448(7) 0.8607(4) 0.4454(4) 0.0312(15) Uani 1 1 d . . .
O7A O 0.1722(6) 0.9324(3) 0.4087(3) 0.0420(13) Uani 1 1 d . . .
N8A N 0.1154(5) 0.8118(3) 0.4147(3) 0.0251(11) Uani 1 1 d . . .
C8AA C 0.0927(6) 0.7353(4) 0.4566(3) 0.0217(12) Uani 1 1 d . . .
N1B N -0.1181(5) 0.6246(3) 0.3767(3) 0.0213(11) Uani 1 1 d . . .
N2B N -0.1364(5) 0.5553(3) 0.4353(3) 0.0213(11) Uani 1 1 d . . .
C3B C -0.2463(6) 0.5328(4) 0.4403(3) 0.0290(14) Uani 1 1 d . . .
H3B H -0.2812 0.4862 0.4760 0.035 Uiso 1 1 d R . .
N4B N -0.3044(5) 0.5861(4) 0.3862(3) 0.0285(12) Uani 1 1 d . . .
C5B C -0.4221(7) 0.5915(5) 0.3675(5) 0.0425(19) Uani 1 1 d . . .
H5B H -0.4822 0.5538 0.3949 0.051 Uiso 1 1 d R . .
C6B C -0.4463(7) 0.6515(5) 0.3099(4) 0.0424(19) Uani 1 1 d . . .
H6B H -0.5267 0.6578 0.2965 0.051 Uiso 1 1 d R . .
C7B C -0.3538(7) 0.7085(5) 0.2657(4) 0.0368(17) Uani 1 1 d . . .
O7B O -0.3772(5) 0.7595(4) 0.2075(3) 0.0497(15) Uani 1 1 d . . .
N8B N -0.2426(5) 0.7056(3) 0.2883(3) 0.0285(12) Uani 1 1 d . . .
C8AB C -0.2214(6) 0.6430(4) 0.3473(3) 0.0234(13) Uani 1 1 d . . .
N1C N 0.1402(5) 0.5841(3) 0.3568(3) 0.0227(11) Uani 1 1 d . . .
N2C N 0.1275(5) 0.5139(3) 0.4158(3) 0.0227(11) Uani 1 1 d . . .
C3C C 0.2097(6) 0.4620(4) 0.4102(3) 0.0255(13) Uani 1 1 d . . .
H3C H 0.2203 0.4089 0.4436 0.031 Uiso 1 1 d R . .
N4C N 0.2789(5) 0.4960(3) 0.3488(3) 0.0220(11) Uani 1 1 d . . .
C5C C 0.3770(6) 0.4676(4) 0.3172(4) 0.0279(14) Uani 1 1 d . . .
H5C H 0.4107 0.4151 0.3388 0.034 Uiso 1 1 d R . .
C6C C 0.4210(6) 0.5177(4) 0.2552(4) 0.0309(15) Uani 1 1 d . . .
H6C H 0.4882 0.5004 0.2322 0.037 Uiso 1 1 d R . .
C7C C 0.3706(6) 0.5984(4) 0.2211(4) 0.0316(15) Uani 1 1 d . . .
O7C O 0.4169(6) 0.6424(4) 0.1632(3) 0.0540(17) Uani 1 1 d . . .
N8C N 0.2755(5) 0.6244(3) 0.2541(3) 0.0241(11) Uani 1 1 d . . .
C8AC C 0.2325(6) 0.5721(4) 0.3168(3) 0.0205(12) Uani 1 1 d . . .
N1D N 0.0219(8) 0.8869(4) 0.1860(4) 0.062(2) Uani 1 1 d . . .
N2D N 0.1278(6) 0.8625(4) 0.1577(3) 0.0401(15) Uani 1 1 d . . .
C3D C 0.1613(8) 0.9202(5) 0.0996(4) 0.0415(19) Uani 1 1 d . . .
H3D H 0.2298 0.9183 0.0690 0.050 Uiso 1 1 d R . .
N4D N 0.0824(6) 0.9846(4) 0.0892(3) 0.0357(14) Uani 1 1 d . . .
C5D C 0.0721(9) 1.0584(5) 0.0361(4) 0.047(2) Uani 1 1 d . . .
H5D H 0.1299 1.0746 -0.0033 0.057 Uiso 1 1 d R . .
C6D C -0.0205(9) 1.1067(5) 0.0409(4) 0.052(2) Uani 1 1 d . . .
H6D H -0.0257 1.1590 0.0056 0.062 Uiso 1 1 d R . .
C7D C -0.1130(10) 1.0814(5) 0.0990(5) 0.061(3) Uani 1 1 d . . .
O7D O -0.2026(8) 1.1255(4) 0.1033(4) 0.087(3) Uani 1 1 d . . .
N8D N -0.1009(9) 1.0074(5) 0.1508(4) 0.072(3) Uani 1 1 d . . .
C8AD C -0.0027(9) 0.9618(5) 0.1436(4) 0.053(2) Uani 1 1 d . . .
Ni1B Ni 0.5000 0.5000 0.0000 0.0172(2) Uani 1 2 d S . .
Ni2B Ni 0.47250(7) 0.31102(5) 0.15147(4) 0.01922(18) Uani 1 1 d . . .
Ni3B Ni 0.63537(8) 0.20220(5) 0.25321(4) 0.0298(2) Uani 1 1 d . . .
Ni4B Ni 0.43198(9) 0.14026(5) 0.17978(5) 0.0338(2) Uani 1 1 d . . .
Ni5B Ni 0.31123(8) 0.23975(6) 0.28574(4) 0.0327(2) Uani 1 1 d . . .
O4 O 0.5756(4) 0.2092(3) 0.1665(2) 0.0284(10) Uani 1 1 d . . .
H4 H 0.6396 0.2121 0.1285 0.034 Uiso 1 1 d R . .
O5 O 0.4885(4) 0.2755(3) 0.2552(2) 0.0267(10) Uani 1 1 d . . .
H5 H 0.5079 0.3206 0.2672 0.032 Uiso 1 1 d R . .
O6 O 0.3325(4) 0.2324(3) 0.1927(2) 0.0275(10) Uani 1 1 d . . .
H6 H 0.2584 0.2490 0.1670 0.033 Uiso 1 1 d R . .
N3M N 0.7644(6) 0.1153(4) 0.2518(4) 0.0423(16) Uani 1 1 d . . .
N4M N 0.6607(7) 0.1765(4) 0.3532(3) 0.0417(16) Uani 1 1 d . . .
O5M O 0.5525(7) 0.0498(3) 0.1701(3) 0.0616(18) Uani 1 1 d . . .
O6M O 0.2842(6) 0.0673(3) 0.1960(4) 0.0617(19) Uani 1 1 d . . .
O7M O 0.1333(5) 0.1936(3) 0.3074(3) 0.0474(15) Uani 1 1 d . . .
O8M O 0.2976(7) 0.2381(5) 0.3835(3) 0.068(2) Uani 1 1 d . . .
N1E N 0.6248(5) 0.3768(3) 0.1215(3) 0.0224(11) Uani 1 1 d . . .
N2E N 0.6397(5) 0.4460(3) 0.0631(3) 0.0205(10) Uani 1 1 d . . .
C3E C 0.7489(5) 0.4710(4) 0.0568(3) 0.0230(13) Uani 1 1 d . . .
H3E H 0.7815 0.5183 0.0210 0.028 Uiso 1 1 d R . .
N4E N 0.8097(5) 0.4185(3) 0.1099(3) 0.0237(11) Uani 1 1 d . . .
C5E C 0.9278(6) 0.4165(5) 0.1274(4) 0.0315(15) Uani 1 1 d . . .
H5E H 0.9851 0.4562 0.0999 0.038 Uiso 1 1 d R . .
C6E C 0.9554(6) 0.3569(5) 0.1840(4) 0.0328(16) Uani 1 1 d . . .
H6E H 1.0358 0.3531 0.1969 0.039 Uiso 1 1 d R . .
C7E C 0.8679(6) 0.2956(4) 0.2286(4) 0.0309(15) Uani 1 1 d . . .
O7E O 0.8959(5) 0.2433(3) 0.2848(3) 0.0419(13) Uani 1 1 d . . .
N8E N 0.7550(5) 0.2974(3) 0.2073(3) 0.0273(12) Uani 1 1 d . . .
C8AE C 0.7282(6) 0.3605(4) 0.1492(3) 0.0234(13) Uani 1 1 d . . .
N1F N 0.4528(5) 0.3215(3) 0.0549(3) 0.0211(11) Uani 1 1 d . . .
N2F N 0.4565(5) 0.3926(3) -0.0022(2) 0.0196(10) Uani 1 1 d . . .
C3F C 0.4294(6) 0.3810(4) -0.0542(3) 0.0240(13) Uani 1 1 d . . .
H3F H 0.4258 0.4209 -0.0995 0.029 Uiso 1 1 d R . .
N4F N 0.4061(5) 0.3014(3) -0.0333(3) 0.0239(11) Uani 1 1 d . . .
C5F C 0.3775(7) 0.2574(4) -0.0686(4) 0.0326(15) Uani 1 1 d . . .
H5F H 0.3688 0.2812 -0.1165 0.039 Uiso 1 1 d R . .
C6F C 0.3622(8) 0.1799(5) -0.0318(5) 0.044(2) Uani 1 1 d . . .
H6F H 0.3465 0.1468 -0.0544 0.053 Uiso 1 1 d R . .
C7F C 0.3694(8) 0.1433(5) 0.0420(5) 0.046(2) Uani 1 1 d . . .
O7F O 0.3413(8) 0.0710(3) 0.0761(4) 0.068(2) Uani 1 1 d . . .
N8F N 0.4036(6) 0.1887(3) 0.0745(3) 0.0328(13) Uani 1 1 d . . .
C8AF C 0.4206(5) 0.2666(4) 0.0352(3) 0.0232(13) Uani 1 1 d . . .
N1G N 0.3650(4) 0.4077(3) 0.1432(2) 0.0195(10) Uani 1 1 d . . .
N2G N 0.3730(5) 0.4802(3) 0.0865(2) 0.0193(10) Uani 1 1 d . . .
C3G C 0.2901(6) 0.5297(4) 0.0953(3) 0.0242(13) Uani 1 1 d . . .
H3G H 0.2765 0.5832 0.0636 0.029 Uiso 1 1 d R . .
N4G N 0.2259(5) 0.4925(3) 0.1578(3) 0.0233(11) Uani 1 1 d . . .
C5G C 0.1311(6) 0.5178(4) 0.1932(4) 0.0307(15) Uani 1 1 d . . .
H5G H 0.0960 0.5702 0.1738 0.037 Uiso 1 1 d R . .
C6G C 0.0917(6) 0.4657(4) 0.2551(4) 0.0313(15) Uani 1 1 d . . .
H6G H 0.0261 0.4814 0.2802 0.038 Uiso 1 1 d R . .
C7G C 0.1447(6) 0.3852(5) 0.2862(4) 0.0314(15) Uani 1 1 d . . .
O7G O 0.1070(5) 0.3401(4) 0.3455(3) 0.0472(15) Uani 1 1 d . . .
N8G N 0.2357(5) 0.3608(3) 0.2491(3) 0.0258(12) Uani 1 1 d . . .
C8AG C 0.2746(5) 0.4160(4) 0.1865(3) 0.0221(12) Uani 1 1 d . . .
N1H N 0.4521(8) 0.0927(5) 0.2875(4) 0.069(3) Uani 1 1 d . . .
N2H N 0.3791(6) 0.1233(4) 0.3287(3) 0.0482(19) Uani 1 1 d . . .
C3H C 0.3675(10) 0.0710(6) 0.3917(5) 0.067(3) Uani 1 1 d . . .
H3H H 0.3217 0.0777 0.4295 0.080 Uiso 1 1 d R . .
N4H N 0.4319(8) 0.0060(5) 0.3942(4) 0.073(3) Uani 1 1 d . . .
C5H C 0.4430(11) -0.0688(7) 0.4548(8) 0.095(5) Uani 1 1 d . . .
H5H H 0.4064 -0.0793 0.4999 0.113 Uiso 1 1 d R . .
C6H C 0.5093(11) -0.1155(8) 0.4362(5) 0.079(4) Uani 1 1 d . . .
H6H H 0.5190 -0.1675 0.4715 0.095 Uiso 1 1 d R . .
C7H C 0.5713(15) -0.1029(7) 0.3702(7) 0.102(5) Uani 1 1 d . . .
O7H O 0.6409(14) -0.1567(6) 0.3572(5) 0.157(6) Uani 1 1 d . . .
N8H N 0.5524(13) -0.0285(6) 0.3164(5) 0.105(4) Uani 1 1 d . . .
C8AH C 0.4841(10) 0.0210(6) 0.3313(6) 0.067(3) Uani 1 1 d . . .
N1N N 0.0995(8) 0.3326(5) 0.0455(4) 0.0512(18) Uani 1 1 d . . .
O1N O 0.1764(5) 0.3479(4) 0.0752(3) 0.0562(17) Uani 1 1 d . . .
O2N O 0.0538(7) 0.3865(4) -0.0028(3) 0.067(2) Uani 1 1 d . . .
O3N O 0.0576(13) 0.2636(5) 0.0672(6) 0.144(5) Uani 1 1 d . . .
N2N N 0.7821(12) 0.5181(10) 0.2408(9) 0.117(5) Uani 1 1 d . . .
O4N O 0.7275(8) 0.5163(7) 0.1997(5) 0.102(4) Uani 1 1 d . . .
O5N O 0.7869(9) 0.4666(9) 0.3015(6) 0.121(4) Uani 1 1 d . . .
O6N O 0.8573(10) 0.5786(7) 0.2281(6) 0.120(4) Uani 1 1 d . . .
N3N N 0.212(2) 0.0330(12) 0.5713(9) 0.293(14) Uiso 1 1 d D . .
O7N O 0.1538(9) 0.0943(6) 0.5326(5) 0.104(3) Uiso 1 1 d D . .
O8N O 0.2754(13) -0.0151(8) 0.5510(8) 0.183(6) Uiso 1 1 d D . .
O9N O 0.241(2) 0.0377(12) 0.6255(8) 0.288(11) Uiso 1 1 d D . .
N4N N 0.3933(12) 0.6489(8) 0.4796(7) 0.128(5) Uiso 1 1 d D . .
O10N O 0.3369(11) 0.6339(8) 0.4384(6) 0.144(5) Uiso 1 1 d D . .
O11N O 0.4705(12) 0.6000(8) 0.5152(7) 0.159(5) Uiso 1 1 d D . .
O12N O 0.431(3) 0.7213(9) 0.4536(16) 0.49(2) Uiso 1 1 d D . .
O1W O 0.0710(6) 0.0661(4) 0.4221(3) 0.0558(16) Uani 1 1 d . . .
O2W O 0.0720(7) 0.1457(5) 0.2008(4) 0.077(2) Uani 1 1 d . . .
O3W O 0.803(3) 0.281(2) 0.0051(18) 0.078(9) Uiso 0.25 1 d P . .
O3W' O 0.8110(10) 0.3028(7) 0.0274(6) 0.077(3) Uiso 0.75 1 d P . .
O4W O 0.9252(17) 0.6693(12) 0.1186(10) 0.086(5) Uiso 0.50 1 d P . .
O4W' O 0.9498(11) 0.7027(8) 0.0929(7) 0.044(3) Uiso 0.50 1 d P . .
O5W O 0.6108(12) 0.3426(8) 0.3390(7) 0.104(4) Uiso 0.75 1 d P . .
O5W' O 0.546(3) 0.294(2) 0.3976(17) 0.080(9) Uiso 0.25 1 d P . .
O6W O 0.7881(11) 0.7623(7) 0.4521(6) 0.050(3) Uiso 0.50 1 d P . .
O7W O 0.3310(13) 0.8133(8) 0.0087(7) 0.063(4) Uiso 0.50 1 d P . .
O8W O 0.5951(17) 0.0290(11) 0.0067(9) 0.095(5) Uiso 0.50 1 d P . .
O9W O 0.5114(18) -0.0808(12) 0.1418(10) 0.105(6) Uiso 0.50 1 d P . .
O10W O 0.373(2) 0.3083(14) 0.4625(12) 0.130(8) Uiso 0.50 1 d P . .
O11W O 0.420(3) 0.7945(16) 0.3309(14) 0.154(10) Uiso 0.50 1 d P . .

loop_
_atom_site_aniso_label
_atom_site_aniso_U_11
_atom_site_aniso_U_22
_atom_site_aniso_U_33
_atom_site_aniso_U_23
_atom_site_aniso_U_13
_atom_site_aniso_U_12
Ni1A 0.0267(6) 0.0145(5) 0.0144(5) -0.0051(4) -0.0005(4) 0.0004(4)
Ni2A 0.0250(4) 0.0167(4) 0.0149(4) -0.0042(3) -0.0042(3) 0.0020(3)
Ni3A 0.0408(5) 0.0172(4) 0.0256(4) -0.0043(3) -0.0077(4) -0.0016(4)
Ni4A 0.0358(5) 0.0242(4) 0.0222(4) -0.0044(3) -0.0110(4) 0.0070(4)
Ni5A 0.0392(5) 0.0281(5) 0.0189(4) -0.0015(4) -0.0006(4) 0.0062(4)
O1 0.034(3) 0.022(2) 0.021(2) -0.0086(18) -0.0068(18) 0.0034(19)
O2 0.031(2) 0.019(2) 0.023(2) -0.0021(18) -0.0056(19) 0.0019(18)
O3 0.033(3) 0.030(3) 0.019(2) -0.0070(19) -0.0053(19) 0.006(2)
N1M 0.075(5) 0.019(3) 0.049(4) -0.007(3) -0.033(4) 0.011(3)
N2M 0.056(5) 0.040(4) 0.079(6) 0.019(4) -0.010(4) -0.028(4)
O1M 0.073(4) 0.050(4) 0.031(3) -0.010(3) -0.019(3) 0.015(3)
O2M 0.053(4) 0.036(3) 0.056(4) -0.013(3) -0.019(3) 0.020(3)
O3M 0.051(4) 0.042(4) 0.093(6) 0.013(4) 0.034(4) 0.010(3)
O4M 0.127(7) 0.104(6) 0.028(3) -0.030(4) -0.027(4) 0.058(5)
N1A 0.030(3) 0.017(3) 0.018(2) -0.006(2) -0.004(2) 0.001(2)
N2A 0.026(3) 0.017(2) 0.015(2) -0.003(2) -0.002(2) 0.001(2)
C3A 0.032(3) 0.024(3) 0.019(3) -0.012(3) 0.000(2) -0.002(3)
N4A 0.028(3) 0.024(3) 0.019(3) -0.009(2) -0.005(2) 0.002(2)
C5A 0.037(4) 0.034(4) 0.027(3) -0.019(3) -0.009(3) 0.004(3)
C6A 0.038(4) 0.027(4) 0.035(4) -0.021(3) -0.015(3) 0.005(3)
C7A 0.034(4) 0.019(3) 0.042(4) -0.013(3) -0.010(3) 0.004(3)
O7A 0.064(4) 0.019(3) 0.044(3) -0.011(2) -0.017(3) -0.005(2)
N8A 0.030(3) 0.020(3) 0.030(3) -0.013(2) -0.010(2) 0.004(2)
C8AA 0.023(3) 0.019(3) 0.023(3) -0.007(2) -0.010(2) 0.006(2)
N1B 0.025(3) 0.023(3) 0.017(2) -0.008(2) -0.005(2) 0.002(2)
N2B 0.025(3) 0.021(3) 0.016(2) -0.007(2) 0.002(2) -0.003(2)
C3B 0.034(4) 0.025(3) 0.026(3) -0.008(3) -0.002(3) 0.000(3)
N4B 0.023(3) 0.033(3) 0.033(3) -0.017(3) -0.005(2) -0.001(2)
C5B 0.022(4) 0.059(5) 0.057(5) -0.032(4) -0.009(3) -0.006(3)
C6B 0.029(4) 0.061(5) 0.051(5) -0.034(4) -0.017(4) 0.007(4)
C7B 0.033(4) 0.049(5) 0.039(4) -0.027(4) -0.020(3) 0.013(3)
O7B 0.049(3) 0.070(4) 0.037(3) -0.026(3) -0.027(3) 0.017(3)
N8B 0.035(3) 0.027(3) 0.027(3) -0.013(2) -0.014(2) 0.009(2)
C8AB 0.028(3) 0.026(3) 0.018(3) -0.011(3) -0.005(2) 0.000(3)
N1C 0.026(3) 0.022(3) 0.016(2) -0.004(2) -0.001(2) 0.002(2)
N2C 0.033(3) 0.016(3) 0.016(2) -0.003(2) 0.000(2) -0.002(2)
C3C 0.030(3) 0.022(3) 0.023(3) -0.010(3) 0.000(3) 0.001(3)
N4C 0.023(3) 0.022(3) 0.021(3) -0.010(2) -0.003(2) 0.003(2)
C5C 0.026(3) 0.028(4) 0.034(4) -0.018(3) -0.001(3) 0.004(3)
C6C 0.029(4) 0.028(4) 0.036(4) -0.016(3) 0.006(3) -0.004(3)
C7C 0.029(4) 0.034(4) 0.033(4) -0.017(3) 0.007(3) -0.009(3)
O7C 0.059(4) 0.043(3) 0.041(3) -0.005(3) 0.027(3) -0.001(3)
N8C 0.027(3) 0.025(3) 0.019(2) -0.008(2) 0.000(2) -0.003(2)
C8AC 0.024(3) 0.019(3) 0.017(3) -0.006(2) -0.006(2) -0.001(2)
N1D 0.071(5) 0.035(4) 0.043(4) 0.011(3) 0.015(4) 0.023(4)
N2D 0.050(4) 0.030(3) 0.029(3) -0.002(3) -0.001(3) 0.004(3)
C3D 0.050(5) 0.038(4) 0.027(4) -0.003(3) -0.007(3) 0.004(4)
N4D 0.048(4) 0.023(3) 0.027(3) 0.000(2) -0.005(3) 0.002(3)
C5D 0.059(5) 0.027(4) 0.036(4) 0.008(3) -0.007(4) 0.001(4)
C6D 0.067(6) 0.027(4) 0.039(5) 0.012(3) -0.014(4) -0.005(4)
C7D 0.087(7) 0.028(4) 0.052(5) -0.004(4) -0.009(5) 0.020(5)
O7D 0.112(7) 0.047(4) 0.065(5) 0.007(4) -0.001(4) 0.040(4)
N8D 0.096(7) 0.036(4) 0.051(5) 0.006(4) 0.012(5) 0.024(4)
C8AD 0.069(6) 0.028(4) 0.040(5) 0.003(4) 0.006(4) 0.012(4)
Ni1B 0.0172(5) 0.0173(5) 0.0139(5) -0.0027(4) -0.0032(4) 0.0002(4)
Ni2B 0.0177(4) 0.0184(4) 0.0165(4) -0.0010(3) -0.0061(3) 0.0014(3)
Ni3B 0.0284(5) 0.0267(5) 0.0259(4) -0.0002(4) -0.0134(4) 0.0062(4)
Ni4B 0.0373(5) 0.0169(4) 0.0380(5) 0.0004(4) -0.0141(4) 0.0029(4)
Ni5B 0.0282(5) 0.0388(5) 0.0181(4) 0.0028(4) -0.0040(3) -0.0038(4)
O4 0.027(2) 0.027(2) 0.027(2) -0.005(2) -0.0059(19) 0.0034(19)
O5 0.022(2) 0.029(2) 0.022(2) -0.0025(19) -0.0074(18) 0.0021(18)
O6 0.027(2) 0.023(2) 0.024(2) 0.0000(19) -0.0070(19) 0.0025(19)
N3M 0.037(4) 0.032(3) 0.051(4) -0.008(3) -0.018(3) 0.011(3)
N4M 0.058(4) 0.036(4) 0.024(3) -0.001(3) -0.023(3) 0.006(3)
O5M 0.087(5) 0.029(3) 0.064(4) -0.013(3) -0.023(4) 0.014(3)
O6M 0.061(4) 0.024(3) 0.080(5) 0.004(3) -0.019(4) -0.013(3)
O7M 0.029(3) 0.042(3) 0.047(3) 0.006(3) 0.000(2) -0.005(2)
O8M 0.084(5) 0.085(5) 0.023(3) -0.009(3) -0.007(3) 0.000(4)
N1E 0.020(3) 0.022(3) 0.018(2) 0.000(2) -0.007(2) 0.002(2)
N2E 0.020(2) 0.018(3) 0.020(2) -0.003(2) -0.003(2) 0.003(2)
C3E 0.017(3) 0.021(3) 0.027(3) -0.006(3) -0.004(2) -0.001(2)
N4E 0.016(2) 0.029(3) 0.028(3) -0.013(2) -0.008(2) 0.005(2)
C5E 0.018(3) 0.043(4) 0.038(4) -0.020(3) -0.011(3) 0.003(3)
C6E 0.021(3) 0.044(4) 0.037(4) -0.018(3) -0.013(3) 0.003(3)
C7E 0.029(4) 0.033(4) 0.033(4) -0.015(3) -0.014(3) 0.009(3)
O7E 0.038(3) 0.046(3) 0.035(3) -0.006(2) -0.024(2) 0.010(2)
N8E 0.019(3) 0.033(3) 0.027(3) -0.008(2) -0.012(2) 0.006(2)
C8AE 0.020(3) 0.031(3) 0.023(3) -0.014(3) -0.004(2) -0.001(3)
N1F 0.023(3) 0.018(3) 0.021(3) -0.005(2) -0.005(2) 0.001(2)
N2F 0.022(3) 0.020(3) 0.015(2) -0.003(2) -0.0031(19) -0.001(2)
C3F 0.025(3) 0.025(3) 0.021(3) -0.008(3) 0.001(2) -0.002(3)
N4F 0.025(3) 0.026(3) 0.021(3) -0.010(2) -0.002(2) -0.002(2)
C5F 0.036(4) 0.036(4) 0.035(4) -0.022(3) -0.005(3) -0.004(3)
C6F 0.052(5) 0.041(5) 0.057(5) -0.035(4) -0.014(4) 0.002(4)
C7F 0.060(5) 0.025(4) 0.060(5) -0.020(4) -0.025(4) 0.002(4)
O7F 0.115(6) 0.024(3) 0.071(5) -0.017(3) -0.031(4) -0.014(3)
N8F 0.043(4) 0.018(3) 0.039(3) -0.010(3) -0.016(3) 0.002(2)
C8AF 0.017(3) 0.026(3) 0.027(3) -0.012(3) -0.001(2) 0.001(2)
N1G 0.019(2) 0.024(3) 0.013(2) -0.005(2) -0.0033(19) -0.002(2)
N2G 0.025(3) 0.015(2) 0.013(2) 0.0003(19) -0.0046(19) -0.001(2)
C3G 0.022(3) 0.023(3) 0.023(3) -0.005(3) -0.007(2) 0.004(2)
N4G 0.018(2) 0.030(3) 0.025(3) -0.014(2) -0.003(2) 0.001(2)
C5G 0.024(3) 0.037(4) 0.039(4) -0.025(3) -0.002(3) 0.002(3)
C6G 0.021(3) 0.043(4) 0.039(4) -0.027(3) 0.003(3) -0.003(3)
C7G 0.029(4) 0.044(4) 0.027(3) -0.021(3) 0.004(3) -0.012(3)
O7G 0.053(4) 0.053(4) 0.032(3) -0.017(3) 0.018(3) -0.014(3)
N8G 0.027(3) 0.032(3) 0.016(2) -0.006(2) 0.000(2) -0.007(2)
C8AG 0.017(3) 0.027(3) 0.022(3) -0.010(3) -0.005(2) -0.001(2)
N1H 0.064(5) 0.037(4) 0.057(5) 0.028(4) -0.004(4) 0.019(4)
N2H 0.031(3) 0.053(4) 0.033(3) 0.013(3) -0.003(3) -0.011(3)
C3H 0.062(6) 0.052(6) 0.054(6) 0.018(5) -0.022(5) -0.011(5)
N4H 0.063(5) 0.059(6) 0.056(5) 0.031(4) -0.030(4) -0.032(4)
C5H 0.065(8) 0.041(6) 0.141(13) -0.003(7) -0.006(8) 0.013(5)
C6H 0.075(8) 0.091(9) 0.037(5) 0.010(5) -0.004(5) -0.007(7)
C7H 0.140(13) 0.050(7) 0.083(9) -0.004(6) 0.006(9) 0.038(8)
O7H 0.264(15) 0.061(6) 0.089(7) 0.000(5) 0.040(8) 0.073(8)
N8H 0.181(13) 0.052(6) 0.060(6) -0.009(5) 0.012(7) 0.025(7)
C8AH 0.055(6) 0.038(5) 0.086(8) -0.003(5) -0.008(6) 0.005(4)
N1N 0.064(5) 0.042(4) 0.045(4) -0.015(4) -0.008(4) 0.001(4)
O1N 0.031(3) 0.078(5) 0.060(4) -0.028(4) -0.008(3) -0.001(3)
O2N 0.080(5) 0.060(4) 0.048(4) -0.002(3) -0.022(4) -0.016(4)
O3N 0.251(15) 0.058(6) 0.137(9) -0.022(6) -0.125(10) -0.017(7)
N2N 0.085(9) 0.162(14) 0.162(15) -0.129(13) -0.038(9) 0.062(9)
O4N 0.065(5) 0.189(11) 0.105(7) -0.110(8) -0.042(5) 0.040(6)
O5N 0.080(7) 0.211(14) 0.080(7) -0.069(8) -0.022(6) 0.025(8)
O6N 0.126(9) 0.129(9) 0.165(11) -0.113(9) -0.080(8) 0.062(7)
O1W 0.055(4) 0.042(3) 0.060(4) -0.012(3) 0.001(3) 0.002(3)
O2W 0.063(5) 0.079(5) 0.097(6) -0.037(5) -0.027(4) -0.010(4)
